data_7101863
loop_
_publ_author_name
'Wang, Yaobing'
'Fu, Hongbing'
'Peng, Aidong'
'Zhao, Yongsheng'
'Ma, Jinshi'
'Ma, Ying'
'Yao, Jiannian'

_publ_section_title
;
 Distinct nanostructures from isomeric molecules of bis(iminopyrrole)
 benzenes: effects of molecular structures on nanostructural
 morphologies.
;
_journal_issue 16
_journal_name_full 'Chemical communications (Cambridge, England)'
_journal_page_first 1623
_journal_page_last 1625
_journal_paper_doi 10.1039/b701327b
_journal_year 2007
_chemical_formula_sum 'C16 H14 N4'
_chemical_formula_weight 262.31
_chemical_name_systematic
;
?
;
_space_group_IT_number 15
_symmetry_cell_setting monoclinic
_symmetry_space_group_name_Hall '-C 2yc'
_symmetry_space_group_name_H-M 'C 1 2/c 1'
_atom_sites_solution_hydrogens geom
_atom_sites_solution_primary direct
_atom_sites_solution_secondary difmap
_audit_creation_method SHELXL-97
_cell_angle_alpha 90.00
_cell_angle_beta 93.49(3)
_cell_angle_gamma 90.00
_cell_formula_units_Z 24
_cell_length_a 34.919(7)
_cell_length_b 17.106(3)
_cell_length_c 14.362(3)
_cell_measurement_reflns_used 34515
_cell_measurement_temperature 293(2)
_cell_measurement_theta_max 25.50
_cell_measurement_theta_min 1.17
_cell_volume 8563(3)
_computing_cell_refinement 'Rapid Auto(Rigaku 2001)'
_computing_data_collection 'Rapid Auto(Rigaku 2001)'
_computing_data_reduction 'Rapid Auto(Rigaku 2001)'
_computing_structure_refinement 'SHELXL-97 (Sheldrick, 1997)'
_computing_structure_solution 'SHELXS-97 (Sheldrick, 1990)'
_diffrn_ambient_temperature 293(2)
_diffrn_measured_fraction_theta_full 0.966
_diffrn_measured_fraction_theta_max 0.966
_diffrn_measurement_device_type 'rigaku Raxis Rapid IP Area Detector'
_diffrn_measurement_method '\w Oscillation'
_diffrn_radiation_monochromator graphite
_diffrn_radiation_source 'Rotating Anode'
_diffrn_radiation_type MoK\a
_diffrn_radiation_wavelength 0.71073
_diffrn_reflns_av_R_equivalents 0.1631
_diffrn_reflns_av_sigmaI/netI 0.2672
_diffrn_reflns_limit_h_max 42
_diffrn_reflns_limit_h_min -42
_diffrn_reflns_limit_k_max 20
_diffrn_reflns_limit_k_min -20
_diffrn_reflns_limit_l_max 17
_diffrn_reflns_limit_l_min -17
_diffrn_reflns_number 34515
_diffrn_reflns_theta_full 25.50
_diffrn_reflns_theta_max 25.50
_diffrn_reflns_theta_min 1.17
_exptl_absorpt_coefficient_mu 0.076
_exptl_absorpt_correction_T_max 0.9945
_exptl_absorpt_correction_T_min 0.9719
_exptl_absorpt_correction_type empirical
_exptl_absorpt_process_details Abscor
_exptl_crystal_colour brown
_exptl_crystal_density_diffrn 1.221
_exptl_crystal_density_method 'not measured'
_exptl_crystal_description 'Thin platelet'
_exptl_crystal_F_000 3312
_exptl_crystal_size_max 0.38
_exptl_crystal_size_mid 0.13
_exptl_crystal_size_min 0.07
_refine_diff_density_max 0.242
_refine_diff_density_min -0.236
_refine_diff_density_rms 0.060
_refine_ls_extinction_coef 0.00040(5)
_refine_ls_extinction_expression Fc^*^=kFc[1+0.001xFc^2^\l^3^/sin(2\q)]^-1/4^
_refine_ls_extinction_method SHELXL
_refine_ls_goodness_of_fit_ref 0.980
_refine_ls_hydrogen_treatment constr
_refine_ls_matrix_type full
_refine_ls_number_parameters 542
_refine_ls_number_reflns 7707
_refine_ls_number_restraints 0
_refine_ls_restrained_S_all 0.980
_refine_ls_R_factor_all 0.2855
_refine_ls_R_factor_gt 0.1205
_refine_ls_shift/su_max 0.000
_refine_ls_shift/su_mean 0.000
_refine_ls_structure_factor_coef Fsqd
_refine_ls_weighting_details 'calc w=1/[\s^2^(Fo^2^)+(0.0373P)^2^+0.0000P] where P=(Fo^2^+2Fc^2^)/3'
_refine_ls_weighting_scheme calc
_refine_ls_wR_factor_gt 0.1771
_refine_ls_wR_factor_ref 0.2118
_reflns_number_gt 2365
_reflns_number_total 7707
_reflns_threshold_expression >2sigma(I)
_cod_data_source_file b701327b.txt
_cod_data_source_block q
_cod_depositor_comments
;
The following automatic conversions were performed:
'_symmetry_cell_setting' value 'Monoclinic' changed to 'monoclinic'
according to '/home/saulius/struct/CIF-dictionaries/cif_core.dic'
dictionary named 'cif_core.dic' version 2.4.1 from
2010-06-29.

'_exptl_absorpt_correction_type' value 'Empirical' changed to
'empirical' according to
'/home/saulius/struct/CIF-dictionaries/cif_core.dic' dictionary named
'cif_core.dic' version 2.4.1 from 2010-06-29.

Automatic conversion script
Id: cif_fix_enum 1527 2010-12-29 10:47:43Z saulius 
;
_cod_original_sg_symbol_H-M C2/c
_cod_database_code 7101863

loop_
_symmetry_equiv_pos_as_xyz
'x, y, z'
'-x, y, -z+1/2'
'x+1/2, y+1/2, z'
'-x+1/2, y+1/2, -z+1/2'
'-x, -y, -z'
'x, -y, z-1/2'
'-x+1/2, -y+1/2, -z'
'x+1/2, -y+1/2, z-1/2'

loop_
_atom_site_label
_atom_site_type_symbol
_atom_site_fract_x
_atom_site_fract_y
_atom_site_fract_z
_atom_site_U_iso_or_equiv
_atom_site_adp_type
_atom_site_occupancy
_atom_site_symmetry_multiplicity
_atom_site_calc_flag
_atom_site_refinement_flags
N1 N 0.28319(16) 0.0526(4) 0.1266(4) 0.0645(17) Uani 1 1 d .
H1A H 0.3078 0.0530 0.1350 0.077 Uiso 1 1 calc R
N2 N 0.30837(16) 0.2096(3) 0.1566(4) 0.0540(15) Uani 1 1 d .
N3 N 0.36200(15) 0.2343(3) 0.3012(4) 0.0508(14) Uani 1 1 d .
N4 N 0.39025(16) 0.1057(3) 0.4059(4) 0.0556(15) Uani 1 1 d .
H4A H 0.3658 0.1025 0.3956 0.067 Uiso 1 1 calc R
N5 N 0.21302(16) 0.7017(4) 0.1253(4) 0.0617(17) Uani 1 1 d .
H5A H 0.1884 0.7004 0.1267 0.074 Uiso 1 1 calc R
N6 N 0.18708(16) 0.5438(3) 0.1469(4) 0.0537(15) Uani 1 1 d .
N7 N 0.14224(15) 0.5153(3) 0.2892(4) 0.0512(15) Uani 1 1 d .
N8 N 0.11671(15) 0.6459(3) 0.3924(4) 0.0589(16) Uani 1 1 d .
H8A H 0.1409 0.6493 0.3844 0.071 Uiso 1 1 calc R
N9 N 0.04549(15) 0.0804(3) 0.1065(4) 0.0567(16) Uani 1 1 d .
H9A H 0.0218 0.0789 0.1193 0.068 Uiso 1 1 calc R
N10 N 0.02224(15) 0.2279(3) 0.1751(3) 0.0486(15) Uani 1 1 d .
N11 N 0.05722(15) 0.1774(3) 0.3843(3) 0.0542(15) Uani 1 1 d .
H11A H 0.0328 0.1808 0.3722 0.065 Uiso 1 1 calc R
N12 N 0.02724(15) 0.0296(3) 0.3221(4) 0.0510(15) Uani 1 1 d .
C1 C 0.2613(2) -0.0104(5) 0.1099(5) 0.074(2) Uani 1 1 d .
H1B H 0.2707 -0.0612 0.1068 0.089 Uiso 1 1 calc R
C2 C 0.2230(2) 0.0093(6) 0.0976(6) 0.094(3) Uani 1 1 d .
H2B H 0.2022 -0.0233 0.0830 0.113 Uiso 1 1 calc R
C3 C 0.2230(2) 0.0904(5) 0.1126(5) 0.079(2) Uani 1 1 d .
H3B H 0.2012 0.1216 0.1121 0.095 Uiso 1 1 calc R
C4 C 0.2596(2) 0.1164(5) 0.1280(4) 0.058(2) Uani 1 1 d .
C5 C 0.2734(2) 0.1944(5) 0.1467(5) 0.060(2) Uani 1 1 d .
H5B H 0.2557 0.2347 0.1515 0.072 Uiso 1 1 calc R
C6 C 0.31941(18) 0.2870(4) 0.1778(5) 0.0537(19) Uani 1 1 d .
C7 C 0.3057(2) 0.3521(5) 0.1287(5) 0.072(2) Uani 1 1 d .
H7B H 0.2877 0.3446 0.0790 0.086 Uiso 1 1 calc R
C8 C 0.3174(2) 0.4276(5) 0.1504(6) 0.081(3) Uani 1 1 d .
H8B H 0.3065 0.4694 0.1169 0.097 Uiso 1 1 calc R
C9 C 0.3446(3) 0.4409(5) 0.2205(7) 0.090(3) Uani 1 1 d .
H9B H 0.3529 0.4915 0.2342 0.109 Uiso 1 1 calc R
C10 C 0.36033(19) 0.3764(4) 0.2724(5) 0.064(2) Uani 1 1 d .
H10B H 0.3782 0.3852 0.3219 0.077 Uiso 1 1 calc R
C11 C 0.34913(19) 0.3002(4) 0.2499(5) 0.0542(19) Uani 1 1 d .
C12 C 0.39771(18) 0.2265(4) 0.3204(4) 0.0561(19) Uani 1 1 d .
H12B H 0.4144 0.2634 0.2981 0.067 Uiso 1 1 calc R
C13 C 0.41298(18) 0.1633(4) 0.3745(5) 0.0494(17) Uani 1 1 d .
C14 C 0.4499(2) 0.1463(5) 0.4052(5) 0.067(2) Uani 1 1 d .
H14A H 0.4715 0.1749 0.3915 0.081 Uiso 1 1 calc R
C15 C 0.4498(2) 0.0798(5) 0.4599(5) 0.079(3) Uani 1 1 d .
H15A H 0.4709 0.0574 0.4925 0.094 Uiso 1 1 calc R
C16 C 0.4130(2) 0.0535(4) 0.4568(5) 0.065(2) Uani 1 1 d .
H16A H 0.4046 0.0080 0.4845 0.078 Uiso 1 1 calc R
C17 C 0.2343(2) 0.7654(5) 0.1219(5) 0.078(2) Uani 1 1 d .
H17A H 0.2246 0.8161 0.1205 0.093 Uiso 1 1 calc R
C18 C 0.2721(2) 0.7470(5) 0.1207(5) 0.080(3) Uani 1 1 d .
H18A H 0.2926 0.7812 0.1179 0.096 Uiso 1 1 calc R
C19 C 0.2734(2) 0.6665(5) 0.1246(5) 0.075(2) Uani 1 1 d .
H19A H 0.2955 0.6362 0.1258 0.090 Uiso 1 1 calc R
C20 C 0.2367(2) 0.6385(4) 0.1264(5) 0.0552(19) Uani 1 1 d .
C21 C 0.2226(2) 0.5603(4) 0.1398(5) 0.063(2) Uani 1 1 d .
H21A H 0.2402 0.5196 0.1436 0.075 Uiso 1 1 calc R
C22 C 0.17747(18) 0.4653(4) 0.1624(5) 0.0544(19) Uani 1 1 d .
C23 C 0.1892(2) 0.4026(4) 0.1123(5) 0.064(2) Uani 1 1 d .
H23A H 0.2055 0.4118 0.0646 0.076 Uiso 1 1 calc R
C24 C 0.1782(2) 0.3263(4) 0.1283(5) 0.068(2) Uani 1 1 d .
H24A H 0.1867 0.2855 0.0920 0.081 Uiso 1 1 calc R
C25 C 0.1548(2) 0.3128(4) 0.1988(6) 0.072(2) Uani 1 1 d .
H25A H 0.1477 0.2618 0.2120 0.086 Uiso 1 1 calc R
C26 C 0.1416(2) 0.3727(4) 0.2504(5) 0.065(2) Uani 1 1 d .
H26A H 0.1252 0.3618 0.2973 0.078 Uiso 1 1 calc R
C27 C 0.15224(18) 0.4505(4) 0.2346(5) 0.0516(18) Uani 1 1 d .
C28 C 0.10678(19) 0.5238(4) 0.3064(4) 0.0507(18) Uani 1 1 d .
H28A H 0.0890 0.4871 0.2830 0.061 Uiso 1 1 calc R
C29 C 0.09375(17) 0.5870(4) 0.3599(4) 0.0465(17) Uani 1 1 d .
C30 C 0.05788(18) 0.6029(4) 0.3913(5) 0.057(2) Uani 1 1 d .
H30A H 0.0361 0.5723 0.3800 0.068 Uiso 1 1 calc R
C31 C 0.0598(2) 0.6709(5) 0.4415(5) 0.080(3) Uani 1 1 d .
H31A H 0.0399 0.6943 0.4718 0.096 Uiso 1 1 calc R
C32 C 0.0966(2) 0.6979(5) 0.4386(5) 0.069(2) Uani 1 1 d .
H32A H 0.1060 0.7445 0.4643 0.083 Uiso 1 1 calc R
C33 C 0.0649(2) 0.0205(4) 0.0702(5) 0.070(2) Uani 1 1 d .
H33A H 0.0549 -0.0285 0.0549 0.084 Uiso 1 1 calc R
C34 C 0.1013(2) 0.0443(5) 0.0598(5) 0.077(2) Uani 1 1 d .
H34A H 0.1207 0.0144 0.0364 0.092 Uiso 1 1 calc R
C35 C 0.1045(2) 0.1213(5) 0.0901(5) 0.072(2) Uani 1 1 d .
H35A H 0.1264 0.1522 0.0903 0.086 Uiso 1 1 calc R
C36 C 0.06907(19) 0.1438(4) 0.1201(5) 0.0506(18) Uani 1 1 d .
C37 C 0.05660(19) 0.2150(3) 0.1576(4) 0.0495(18) Uani 1 1 d .
H37A H 0.0746 0.2543 0.1700 0.059 Uiso 1 1 calc R
C38 C 0.01264(16) 0.3017(4) 0.2137(4) 0.0454(17) Uani 1 1 d .
C39 C 0.02447(18) 0.3747(4) 0.1800(4) 0.0505(17) Uani 1 1 d .
H39A H 0.0410 0.3757 0.1316 0.061 Uiso 1 1 calc R
C40 C 0.01287(17) 0.4424(4) 0.2147(5) 0.054(2) Uani 1 1 d .
H40A H 0.0219 0.4894 0.1920 0.065 Uiso 1 1 calc R
C41 C 0.0803(2) 0.2352(5) 0.4172(5) 0.066(2) Uani 1 1 d .
H41A H 0.0725 0.2859 0.4299 0.079 Uiso 1 1 calc R
C42 C 0.1168(2) 0.2077(5) 0.4289(5) 0.078(2) Uani 1 1 d .
H42A H 0.1381 0.2359 0.4516 0.093 Uiso 1 1 calc R
C43 C 0.1164(2) 0.1310(4) 0.4014(5) 0.069(2) Uani 1 1 d .
H43A H 0.1376 0.0980 0.4019 0.082 Uiso 1 1 calc R
C44 C 0.0795(2) 0.1113(4) 0.3732(5) 0.0509(17) Uani 1 1 d .
C45 C 0.0632(2) 0.0404(4) 0.3383(5) 0.059(2) Uani 1 1 d .
H45A H 0.0797 -0.0007 0.3265 0.071 Uiso 1 1 calc R
C46 C 0.01535(18) -0.0445(3) 0.2850(4) 0.0485(18) Uani 1 1 d .
C47 C 0.02819(18) -0.1151(4) 0.3213(5) 0.0571(19) Uani 1 1 d .
H47A H 0.0463 -0.1153 0.3717 0.069 Uiso 1 1 calc R
C48 C 0.01508(19) -0.1850(4) 0.2853(5) 0.063(2) Uani 1 1 d .
H48A H 0.0258 -0.2318 0.3070 0.076 Uiso 1 1 calc R

loop_
_atom_site_aniso_label
_atom_site_aniso_U_11
_atom_site_aniso_U_22
_atom_site_aniso_U_33
_atom_site_aniso_U_23
_atom_site_aniso_U_13
_atom_site_aniso_U_12
N1 0.049(4) 0.057(4) 0.085(5) 0.016(4) -0.013(3) 0.002(4)
N2 0.057(4) 0.056(4) 0.051(4) 0.006(3) 0.015(3) 0.003(3)
N3 0.051(4) 0.052(4) 0.048(4) 0.010(3) -0.006(3) 0.002(3)
N4 0.055(3) 0.054(4) 0.057(4) -0.001(3) -0.002(3) 0.010(3)
N5 0.062(4) 0.059(4) 0.066(4) 0.001(3) 0.022(3) -0.019(4)
N6 0.050(3) 0.051(4) 0.062(4) 0.003(3) 0.015(3) 0.004(3)
N7 0.049(4) 0.053(4) 0.053(4) 0.008(3) 0.018(3) -0.002(3)
N8 0.046(3) 0.070(4) 0.061(4) -0.005(3) 0.010(3) 0.007(3)
N9 0.047(3) 0.053(4) 0.071(4) 0.003(3) 0.013(3) -0.005(3)
N10 0.053(4) 0.051(4) 0.044(3) 0.008(3) 0.015(3) 0.004(3)
N11 0.052(4) 0.058(4) 0.053(4) -0.012(3) 0.001(3) -0.007(3)
N12 0.051(4) 0.044(3) 0.058(4) 0.003(3) 0.005(3) 0.009(3)
C1 0.086(6) 0.068(6) 0.069(6) -0.004(4) 0.004(5) -0.006(5)
C2 0.070(6) 0.108(8) 0.100(7) -0.009(6) -0.024(5) -0.018(6)
C3 0.054(5) 0.087(7) 0.093(7) -0.012(5) -0.020(4) -0.003(5)
C4 0.055(4) 0.090(6) 0.028(4) -0.005(4) -0.006(3) -0.002(5)
C5 0.044(4) 0.074(5) 0.064(5) 0.012(4) 0.015(4) 0.018(4)
C6 0.040(4) 0.067(5) 0.055(5) 0.029(4) 0.013(3) 0.015(4)
C7 0.056(5) 0.090(7) 0.068(6) 0.011(5) -0.003(4) 0.015(5)
C8 0.073(6) 0.078(7) 0.093(7) 0.031(6) 0.016(5) 0.006(5)
C9 0.083(7) 0.052(5) 0.139(9) 0.007(6) 0.027(6) 0.004(5)
C10 0.054(4) 0.059(5) 0.080(6) 0.013(5) 0.004(4) -0.009(4)
C11 0.047(4) 0.067(5) 0.051(5) 0.010(4) 0.021(4) 0.005(4)
C12 0.043(4) 0.076(5) 0.048(4) 0.002(4) -0.005(3) -0.016(4)
C13 0.039(4) 0.054(4) 0.054(5) -0.001(4) -0.008(3) 0.008(4)
C14 0.055(5) 0.082(6) 0.065(5) 0.000(5) -0.007(4) 0.009(4)
C15 0.064(6) 0.108(7) 0.063(6) -0.006(5) -0.004(4) 0.032(5)
C16 0.093(6) 0.056(5) 0.044(5) 0.015(4) -0.002(4) 0.025(5)
C17 0.080(6) 0.069(6) 0.084(6) 0.005(5) 0.010(5) -0.002(5)
C18 0.077(6) 0.079(7) 0.084(6) -0.008(5) 0.012(5) -0.007(5)
C19 0.064(6) 0.090(6) 0.074(6) 0.002(5) 0.030(4) 0.005(5)
C20 0.055(5) 0.058(5) 0.053(5) -0.008(4) 0.010(4) -0.001(4)
C21 0.062(5) 0.057(5) 0.071(6) -0.001(4) 0.016(4) 0.007(4)
C22 0.046(4) 0.052(5) 0.066(5) -0.010(4) 0.004(4) 0.011(4)
C23 0.076(5) 0.063(5) 0.052(5) -0.010(4) 0.007(4) 0.014(4)
C24 0.067(5) 0.054(5) 0.081(6) -0.028(5) -0.007(4) 0.006(4)
C25 0.057(5) 0.041(5) 0.117(7) 0.000(5) 0.006(5) -0.001(4)
C26 0.063(5) 0.053(5) 0.078(6) 0.016(4) -0.008(4) -0.013(4)
C27 0.047(4) 0.051(4) 0.056(5) 0.001(4) -0.004(4) 0.004(4)
C28 0.067(5) 0.043(4) 0.041(4) 0.016(3) 0.000(4) -0.022(4)
C29 0.037(4) 0.065(5) 0.038(4) 0.009(4) 0.001(3) -0.001(4)
C30 0.032(4) 0.065(5) 0.075(6) 0.009(4) 0.011(4) 0.001(4)
C31 0.069(6) 0.100(7) 0.070(6) -0.001(5) 0.007(5) 0.037(5)
C32 0.079(6) 0.070(5) 0.058(5) -0.014(4) 0.004(4) 0.018(5)
C33 0.086(6) 0.057(5) 0.070(6) -0.017(4) 0.025(5) 0.013(5)
C34 0.084(6) 0.073(6) 0.076(6) -0.022(5) 0.026(5) 0.023(5)
C35 0.064(5) 0.061(5) 0.091(6) 0.008(5) 0.021(4) 0.014(5)
C36 0.046(4) 0.043(4) 0.064(5) 0.001(4) 0.012(3) 0.009(4)
C37 0.058(4) 0.030(4) 0.060(5) 0.000(3) 0.007(4) -0.017(4)
C38 0.037(4) 0.041(4) 0.058(5) -0.006(3) -0.002(3) -0.002(3)
C39 0.049(4) 0.049(4) 0.054(4) 0.003(4) 0.007(3) -0.008(4)
C40 0.054(5) 0.031(4) 0.077(6) 0.010(4) 0.007(4) -0.006(3)
C41 0.081(6) 0.062(5) 0.056(5) -0.006(4) 0.012(4) 0.008(5)
C42 0.081(6) 0.071(6) 0.080(6) -0.009(5) 0.000(5) -0.030(5)
C43 0.059(5) 0.051(5) 0.095(6) -0.007(5) -0.001(4) -0.012(4)
C44 0.061(5) 0.044(4) 0.048(5) -0.001(4) 0.006(4) -0.001(4)
C45 0.063(5) 0.055(5) 0.059(5) -0.003(4) 0.009(4) 0.018(4)
C46 0.056(4) 0.028(4) 0.061(5) -0.007(3) 0.002(3) 0.004(3)
C47 0.053(4) 0.051(5) 0.068(5) 0.014(4) 0.004(4) 0.009(4)
C48 0.059(5) 0.043(4) 0.087(7) 0.013(4) 0.012(4) -0.004(4)

loop_
_atom_type_symbol
_atom_type_description
_atom_type_scat_dispersion_real
_atom_type_scat_dispersion_imag
_atom_type_scat_source
C C 0.0033 0.0016 'International Tables Vol C Tables 4.2.6.8 and 6.1.1.4'
H H 0.0000 0.0000 'International Tables Vol C Tables 4.2.6.8 and 6.1.1.4'
N N 0.0061 0.0033 'International Tables Vol C Tables 4.2.6.8 and 6.1.1.4'

loop_
_geom_angle_atom_site_label_1
_geom_angle_atom_site_label_2
_geom_angle_atom_site_label_3
_geom_angle
_geom_angle_site_symmetry_1
_geom_angle_site_symmetry_3
C1 N1 C4 107.9(6) . .
C5 N2 C6 118.3(6) . .
C12 N3 C11 118.6(6) . .
C13 N4 C16 108.5(6) . .
C17 N5 C20 108.3(6) . .
C21 N6 C22 117.7(6) . .
C28 N7 C27 117.9(6) . .
C32 N8 C29 110.5(6) . .
C33 N9 C36 110.2(5) . .
C37 N10 C38 118.7(6) . .
C41 N11 C44 108.2(6) . .
C45 N12 C46 117.2(6) . .
N1 C1 C2 111.4(8) . .
C1 C2 C3 103.4(8) . .
C4 C3 C2 109.8(8) . .
N1 C4 C3 107.4(7) . .
N1 C4 C5 123.2(6) . .
C3 C4 C5 129.4(8) . .
N2 C5 C4 121.9(7) . .
C7 C6 N2 124.3(7) . .
C7 C6 C11 116.9(8) . .
N2 C6 C11 118.6(6) . .
C6 C7 C8 123.1(8) . .
C9 C8 C7 120.3(9) . .
C8 C9 C10 119.2(9) . .
C11 C10 C9 120.6(8) . .
N3 C11 C10 123.5(7) . .
N3 C11 C6 116.5(6) . .
C10 C11 C6 119.6(7) . .
N3 C12 C13 122.2(6) . .
N4 C13 C14 107.3(7) . .
N4 C13 C12 121.8(6) . .
C14 C13 C12 130.9(7) . .
C13 C14 C15 109.0(7) . .
C16 C15 C14 106.6(7) . .
C15 C16 N4 108.5(7) . .
N5 C17 C18 110.9(8) . .
C17 C18 C19 105.2(8) . .
C20 C19 C18 108.7(7) . .
N5 C20 C19 106.8(7) . .
N5 C20 C21 121.8(6) . .
C19 C20 C21 130.8(8) . .
N6 C21 C20 123.7(7) . .
C23 C22 N6 125.7(6) . .
C23 C22 C27 117.5(7) . .
N6 C22 C27 116.7(6) . .
C22 C23 C24 123.9(7) . .
C25 C24 C23 117.9(7) . .
C24 C25 C26 121.2(7) . .
C25 C26 C27 121.6(7) . .
C26 C27 N7 125.2(6) . .
C26 C27 C22 117.9(7) . .
N7 C27 C22 116.7(6) . .
N7 C28 C29 122.3(6) . .
N8 C29 C30 105.8(6) . .
N8 C29 C28 123.5(5) . .
C30 C29 C28 130.7(7) . .
C29 C30 C31 108.8(7) . .
C32 C31 C30 106.6(7) . .
N8 C32 C31 108.3(7) . .
N9 C33 C34 108.2(7) . .
C33 C34 C35 108.0(7) . .
C36 C35 C34 107.7(7) . .
N9 C36 C35 106.0(6) . .
N9 C36 C37 122.8(6) . .
C35 C36 C37 131.2(7) . .
N10 C37 C36 123.1(6) . .
C38 C38 C39 117.7(4) 2 .
C38 C38 N10 117.5(3) 2 .
C39 C38 N10 124.7(5) . .
C40 C39 C38 122.6(6) . .
C39 C40 C40 119.7(4) . 2
N11 C41 C42 109.0(7) . .
C41 C42 C43 107.7(7) . .
C42 C43 C44 108.3(7) . .
N11 C44 C43 106.8(6) . .
N11 C44 C45 121.5(6) . .
C43 C44 C45 131.7(7) . .
N12 C45 C44 123.8(6) . .
C47 C46 C46 118.7(4) . 2
C47 C46 N12 123.7(6) . .
C46 C46 N12 117.0(3) 2 .
C48 C47 C46 121.9(7) . .
C47 C48 C48 119.1(4) . 2

loop_
_geom_bond_atom_site_label_1
_geom_bond_atom_site_label_2
_geom_bond_distance
_geom_bond_site_symmetry_2
N1 C1 1.334(9) .
N1 C4 1.368(9) .
N2 C5 1.249(8) .
N2 C6 1.407(8) .
N3 C12 1.267(7) .
N3 C11 1.405(8) .
N4 C13 1.359(8) .
N4 C16 1.376(8) .
N5 C17 1.321(9) .
N5 C20 1.359(8) .
N6 C21 1.281(7) .
N6 C22 1.405(8) .
N7 C28 1.285(7) .
N7 C27 1.414(8) .
N8 C32 1.334(7) .
N8 C29 1.352(8) .
N9 C33 1.350(8) .
N9 C36 1.369(7) .
N10 C37 1.260(7) .
N10 C38 1.428(7) .
N11 C41 1.343(8) .
N11 C44 1.388(7) .
N12 C45 1.278(7) .
N12 C46 1.426(7) .
C1 C2 1.380(10) .
C2 C3 1.403(11) .
C3 C4 1.358(9) .
C4 C5 1.439(10) .
C6 C7 1.387(9) .
C6 C11 1.438(9) .
C7 C8 1.384(11) .
C8 C9 1.362(11) .
C9 C10 1.423(10) .
C10 C11 1.393(9) .
C12 C13 1.416(9) .
C13 C14 1.367(9) .
C14 C15 1.383(10) .
C15 C16 1.361(9) .
C17 C18 1.358(9) .
C18 C19 1.378(10) .
C19 C20 1.371(9) .
C20 C21 1.442(9) .
C22 C23 1.368(8) .
C22 C27 1.424(8) .
C23 C24 1.383(9) .
C24 C25 1.360(9) .
C25 C26 1.360(9) .
C26 C27 1.404(9) .
C28 C29 1.418(8) .
C29 C30 1.383(8) .
C30 C31 1.369(10) .
C31 C32 1.370(10) .
C33 C34 1.351(9) .
C34 C35 1.391(9) .
C35 C36 1.388(8) .
C36 C37 1.411(8) .
C38 C38 1.405(11) 2
C38 C39 1.412(8) .
C39 C40 1.332(8) .
C40 C40 1.395(11) 2
C41 C42 1.359(9) .
C42 C43 1.369(9) .
C43 C44 1.368(9) .
C44 C45 1.419(9) .
C46 C47 1.380(8) .
C46 C46 1.424(13) 2
C47 C48 1.370(9) .
C48 C48 1.418(14) 2

loop_
_geom_hbond_atom_site_label_D
_geom_hbond_atom_site_label_H
_geom_hbond_atom_site_label_A
_geom_hbond_distance_DH
_geom_hbond_distance_HA
_geom_hbond_distance_DA
_geom_hbond_angle_DHA
_geom_hbond_site_symmetry_A
N1 H1A N7 0.86 2.10 2.875(8) 149.4 4_545
N4 H4A N6 0.86 2.16 2.956(8) 154.5 4_545
N5 H5A N3 0.86 2.18 2.937(8) 147.4 4
N8 H8A N2 0.86 2.16 2.958(7) 153.5 4
N9 H9A N12 0.86 2.13 2.928(7) 154.9 2
N11 H11A N10 0.86 2.16 2.980(7) 160.3 2
